data_1501638
loop_
_publ_author_name
'Ulrich Darbost'
'Janie Cabana'
'Eric Demers'
'Thierry Maris'
'James D. Wuest'

_publ_section_title
;
 Molecular Tectonics. Use of Br...aryl Supramolecular Interactions for the
 construction of Organized Networks from 9,9'-spirobifluorene in the
 Crystalline State.
;
_journal_name_full CheM
_journal_page_first 52
_journal_page_last 12369
_journal_paper_doi 10.5618/chem.2011.v1.n1.7
_journal_volume 1
_journal_year 2011
_chemical_compound_source 'Synthesized by the authors. See text'
_chemical_formula_moiety 'C25 H16, C H2 Br2 '
_chemical_formula_sum 'C26 H18 Br2'
_chemical_formula_weight 490.22
_chemical_name_systematic
; 
 ? 
;
_space_group_IT_number 14
_symmetry_cell_setting monoclinic
_symmetry_space_group_name_Hall '-P 2yn'
_symmetry_space_group_name_H-M 'P 1 21/n 1'
_atom_sites_solution_hydrogens geom
_atom_sites_solution_primary direct
_atom_sites_solution_secondary difmap
_audit_creation_method SHELXL-97
_cell_angle_alpha 90.00
_cell_angle_beta 90.380(2)
_cell_angle_gamma 90.00
_cell_formula_units_Z 4
_cell_length_a 10.3840(4)
_cell_length_b 17.9690(7)
_cell_length_c 11.1880(3)
_cell_measurement_reflns_used 16744
_cell_measurement_temperature 150(2)
_cell_measurement_theta_max 27.48
_cell_measurement_theta_min 2.55
_cell_volume 2087.52(13)
_computing_cell_refinement 'CAD4 Program (Nonius 1989)'
_computing_data_collection 'CAD4 Program (Nonius 1989)'
_computing_data_reduction 'Local Program'
_computing_molecular_graphics 'SHELXTL (Bruker, 1997)'
_computing_publication_material 'UdMX (local program)'
_computing_structure_refinement 'SHELXL97 (Sheldrick, 1997)'
_computing_structure_solution 'SHELXS97 (Sheldrick, 1997)'
_diffrn_ambient_temperature 150(2)
_diffrn_measured_fraction_theta_full 0.996
_diffrn_measured_fraction_theta_max 0.996
_diffrn_measurement_device_type 'Nonius Kappa CCD'
_diffrn_measurement_method \w/2\q
_diffrn_radiation_monochromator graphite
_diffrn_radiation_source 'X-ray sealed tube'
_diffrn_radiation_type MoK\a
_diffrn_radiation_wavelength 0.71073
_diffrn_reflns_av_R_equivalents 0.050
_diffrn_reflns_av_sigmaI/netI 0.0546
_diffrn_reflns_limit_h_max 13
_diffrn_reflns_limit_h_min -11
_diffrn_reflns_limit_k_max 23
_diffrn_reflns_limit_k_min -23
_diffrn_reflns_limit_l_max 11
_diffrn_reflns_limit_l_min -13
_diffrn_reflns_number 13403
_diffrn_reflns_theta_full 27.48
_diffrn_reflns_theta_max 27.48
_diffrn_reflns_theta_min 2.67
_diffrn_standards_decay_% 0.00
_diffrn_standards_interval_time 60
_diffrn_standards_number 13403
_exptl_absorpt_coefficient_mu 3.892
_exptl_absorpt_correction_T_max 0.378
_exptl_absorpt_correction_T_min 0.208
_exptl_absorpt_correction_type multi-scan
_exptl_absorpt_process_details Sortav
_exptl_crystal_colour Colorless
_exptl_crystal_density_diffrn 1.560
_exptl_crystal_density_method 'not measured'
_exptl_crystal_description block
_exptl_crystal_F_000 976
_exptl_crystal_size_max 0.40
_exptl_crystal_size_mid 0.34
_exptl_crystal_size_min 0.25
_refine_diff_density_max 0.383
_refine_diff_density_min -0.558
_refine_diff_density_rms 0.076
_refine_ls_extinction_coef 0.0025(3)
_refine_ls_extinction_expression Fc^*^=kFc[1+0.001xFc^2^\l^3^/sin(2\q)]^-1/4^
_refine_ls_extinction_method SHELXL
_refine_ls_goodness_of_fit_ref 1.041
_refine_ls_hydrogen_treatment constr
_refine_ls_matrix_type full
_refine_ls_number_parameters 282
_refine_ls_number_reflns 4785
_refine_ls_number_restraints 3
_refine_ls_restrained_S_all 1.047
_refine_ls_R_factor_all 0.0788
_refine_ls_R_factor_gt 0.0432
_refine_ls_shift/su_max 0.001
_refine_ls_shift/su_mean 0.000
_refine_ls_structure_factor_coef Fsqd
_refine_ls_weighting_details 'calc w=1/[\s^2^(Fo^2^)+(0.0481P)^2^+1.2348P] where P=(Fo^2^+2Fc^2^)/3'
_refine_ls_weighting_scheme calc
_refine_ls_wR_factor_gt 0.0942
_refine_ls_wR_factor_ref 0.1138
_reflns_number_gt 3190
_reflns_number_total 4785
_reflns_threshold_expression I>2\s(I)
_cod_data_source_file deposit.cif
_cod_data_source_block jw1074
_cod_depositor_comments
;
The following automatic conversions were performed:

'_symmetry_cell_setting' value 'Monoclinic' changed to 'monoclinic'
according to the built-in table from CIF Core dictionary named
'cif_core.dic' version 2.4.1 from 2010-06-29.

'_geom_bond_publ_flag'
value 'Y' changed to 'y' according to the built-in table from CIF
Core dictionary named 'cif_core.dic' version 2.4.1 from 2010-06-29
(34 times).

'_geom_angle_publ_flag' value 'Y' changed to 'y'
according to the built-in table from CIF Core dictionary named
'cif_core.dic' version 2.4.1 from 2010-06-29 (48
times).

'_geom_torsion_publ_flag' value 'Y' changed to 'y' according
to the built-in table from CIF Core dictionary named 'cif_core.dic'
version 2.4.1 from 2010-06-29 (76 times).

Automatic conversion script
Id: cif_fix_values 1715 2011-07-08 13:25:40Z adriana 
;
_cod_original_sg_symbol_H-M P21/n
_cod_database_code 1501638

loop_
_symmetry_equiv_pos_as_xyz
'x, y, z'
'-x+1/2, y+1/2, -z+1/2'
'-x, -y, -z'
'x-1/2, -y-1/2, z-1/2'

loop_
_atom_site_label
_atom_site_type_symbol
_atom_site_fract_x
_atom_site_fract_y
_atom_site_fract_z
_atom_site_U_iso_or_equiv
_atom_site_adp_type
_atom_site_occupancy
_atom_site_symmetry_multiplicity
_atom_site_calc_flag
_atom_site_refinement_flags
_atom_site_disorder_assembly
_atom_site_disorder_group
C1 C 0.1168(2) 0.23910(15) 0.5221(2) 0.0238(6) Uani 1 1 d . . .
C2 C 0.1718(3) 0.18020(16) 0.6072(2) 0.0269(6) Uani 1 1 d . . .
C3 C 0.2249(3) 0.18926(18) 0.7200(3) 0.0321(7) Uani 1 1 d . . .
H3 H 0.2289 0.2360 0.7555 0.039 Uiso 1 1 calc R . .
C4 C 0.2725(3) 0.1266(2) 0.7793(3) 0.0393(8) Uani 1 1 d . . .
H4 H 0.3082 0.1317 0.8553 0.047 Uiso 1 1 calc R . .
C5 C 0.2672(3) 0.0570(2) 0.7266(3) 0.0434(8) Uani 1 1 d . . .
H5 H 0.3003 0.0160 0.7672 0.052 Uiso 1 1 calc R . .
C6 C 0.2135(3) 0.04756(18) 0.6147(3) 0.0391(8) Uani 1 1 d . . .
H6 H 0.2099 0.0006 0.5798 0.047 Uiso 1 1 calc R . .
C7 C 0.1646(3) 0.10943(16) 0.5546(3) 0.0294(6) Uani 1 1 d . . .
C8 C 0.0982(3) 0.11625(16) 0.4390(3) 0.0283(6) Uani 1 1 d . . .
C9 C 0.0607(3) 0.06218(18) 0.3560(3) 0.0352(7) Uani 1 1 d . . .
H9 H 0.0808 0.0123 0.3679 0.042 Uiso 1 1 calc R . .
C10 C -0.0075(3) 0.08505(18) 0.2553(3) 0.0366(7) Uani 1 1 d . . .
H10 H -0.0342 0.0497 0.1997 0.044 Uiso 1 1 calc R . .
C11 C -0.0367(3) 0.15913(18) 0.2359(3) 0.0328(7) Uani 1 1 d . . .
H11 H -0.0822 0.1731 0.1676 0.039 Uiso 1 1 calc R . .
C12 C 0.0016(3) 0.21282(17) 0.3181(2) 0.0290(6) Uani 1 1 d . . .
H12 H -0.0177 0.2627 0.3053 0.035 Uiso 1 1 calc R . .
C13 C 0.0688(3) 0.19086(15) 0.4192(2) 0.0243(6) Uani 1 1 d . . .
C14 C 0.2183(3) 0.29627(16) 0.4845(2) 0.0252(6) Uani 1 1 d . . .
C15 C 0.3337(3) 0.28370(18) 0.4272(2) 0.0307(7) Uani 1 1 d . . .
H15 H 0.3583 0.2357 0.4059 0.037 Uiso 1 1 calc R . .
C16 C 0.4122(3) 0.34403(19) 0.4019(3) 0.0366(7) Uani 1 1 d . . .
H16 H 0.4903 0.3365 0.3636 0.044 Uiso 1 1 calc R . .
C17 C 0.3754(3) 0.41544(18) 0.4332(3) 0.0367(7) Uani 1 1 d . . .
H17 H 0.4294 0.4553 0.4160 0.044 Uiso 1 1 calc R . .
C18 C 0.2592(3) 0.42844(17) 0.4898(3) 0.0317(7) Uani 1 1 d . . .
H18 H 0.2348 0.4765 0.5106 0.038 Uiso 1 1 calc R . .
C19 C 0.1798(3) 0.36806(16) 0.5150(2) 0.0265(6) Uani 1 1 d . . .
C20 C 0.0514(3) 0.36415(16) 0.5706(2) 0.0260(6) Uani 1 1 d . . .
C21 C -0.0301(3) 0.41991(17) 0.6119(3) 0.0329(7) Uani 1 1 d . . .
H21 H -0.0053 0.4696 0.6097 0.039 Uiso 1 1 calc R . .
C22 C -0.1492(3) 0.39939(19) 0.6564(3) 0.0387(8) Uani 1 1 d . . .
H22 H -0.2049 0.4358 0.6847 0.046 Uiso 1 1 calc R . .
C23 C -0.1864(3) 0.3254(2) 0.6594(3) 0.0390(8) Uani 1 1 d . . .
H23 H -0.2673 0.3129 0.6885 0.047 Uiso 1 1 calc R . .
C24 C -0.1051(3) 0.26962(18) 0.6195(3) 0.0327(7) Uani 1 1 d . . .
H24 H -0.1301 0.2200 0.6226 0.039 Uiso 1 1 calc R . .
C25 C 0.0138(3) 0.28930(16) 0.5751(2) 0.0252(6) Uani 1 1 d . . .
C30 C 0.5359(7) 0.1041(8) 0.5499(7) 0.065(3) Uani 0.505(8) 1 d PD A 1
H30A H 0.4658 0.1370 0.5716 0.078 Uiso 0.505(8) 1 calc PR A 1
H30B H 0.4987 0.0567 0.5266 0.078 Uiso 0.505(8) 1 calc PR A 1
Br1 Br 0.6433(6) 0.0896(4) 0.6841(4) 0.0600(14) Uani 0.505(8) 1 d PD A 1
Br2 Br 0.6249(3) 0.14547(14) 0.4165(3) 0.0564(6) Uani 0.505(8) 1 d PD A 1
C31 C 0.5495(8) 0.1519(5) 0.5659(5) 0.056(2) Uani 0.495(8) 1 d PD A 2
H31A H 0.5706 0.2044 0.5704 0.067 Uiso 0.495(8) 1 calc PR A 2
H31B H 0.4597 0.1467 0.5876 0.067 Uiso 0.495(8) 1 calc PR A 2
Br1A Br 0.6496(6) 0.1014(4) 0.6812(3) 0.0443(6) Uani 0.495(8) 1 d PD A 2
Br2A Br 0.5674(6) 0.1208(3) 0.40332(13) 0.0776(14) Uani 0.495(8) 1 d PD A 2

loop_
_atom_site_aniso_label
_atom_site_aniso_U_11
_atom_site_aniso_U_22
_atom_site_aniso_U_33
_atom_site_aniso_U_23
_atom_site_aniso_U_13
_atom_site_aniso_U_12
C1 0.0222(14) 0.0250(14) 0.0241(13) 0.0010(11) 0.0006(10) -0.0001(11)
C2 0.0198(14) 0.0327(16) 0.0281(14) 0.0051(12) -0.0002(11) -0.0006(12)
C3 0.0232(15) 0.0430(18) 0.0302(15) 0.0023(13) -0.0008(11) -0.0037(13)
C4 0.0285(17) 0.059(2) 0.0299(16) 0.0162(15) -0.0051(12) -0.0042(15)
C5 0.0334(18) 0.044(2) 0.052(2) 0.0205(16) -0.0079(15) -0.0015(15)
C6 0.0331(18) 0.0325(17) 0.052(2) 0.0099(15) -0.0075(14) 0.0017(14)
C7 0.0226(15) 0.0312(16) 0.0344(16) 0.0039(12) 0.0005(12) -0.0005(12)
C8 0.0201(15) 0.0308(16) 0.0338(16) -0.0018(12) -0.0003(11) 0.0009(12)
C9 0.0300(17) 0.0298(16) 0.0459(19) -0.0042(14) -0.0011(13) 0.0010(13)
C10 0.0294(16) 0.0432(19) 0.0373(17) -0.0130(14) -0.0020(13) -0.0025(14)
C11 0.0247(16) 0.0444(19) 0.0292(16) -0.0017(13) -0.0033(12) -0.0010(13)
C12 0.0225(15) 0.0341(16) 0.0305(15) 0.0010(12) -0.0015(11) 0.0012(12)
C13 0.0178(14) 0.0286(15) 0.0264(14) -0.0014(11) 0.0004(10) -0.0014(11)
C14 0.0234(14) 0.0330(15) 0.0191(13) 0.0023(11) -0.0037(10) -0.0011(12)
C15 0.0239(15) 0.0402(17) 0.0280(15) -0.0022(13) -0.0010(11) 0.0032(13)
C16 0.0232(16) 0.054(2) 0.0327(16) 0.0036(15) 0.0019(12) -0.0068(15)
C17 0.0351(18) 0.0434(19) 0.0317(16) 0.0089(14) -0.0008(13) -0.0155(15)
C18 0.0337(17) 0.0311(16) 0.0303(15) 0.0034(12) -0.0039(12) -0.0062(13)
C19 0.0250(15) 0.0317(16) 0.0226(14) 0.0014(11) -0.0042(11) -0.0005(12)
C20 0.0260(15) 0.0328(16) 0.0192(13) 0.0007(11) -0.0022(10) 0.0031(12)
C21 0.0390(18) 0.0310(16) 0.0286(15) -0.0017(12) 0.0003(12) 0.0031(14)
C22 0.0366(18) 0.047(2) 0.0324(17) 0.0004(14) 0.0071(13) 0.0131(15)
C23 0.0258(16) 0.053(2) 0.0387(18) 0.0024(15) 0.0073(13) 0.0051(15)
C24 0.0267(16) 0.0383(18) 0.0332(16) 0.0055(13) 0.0011(12) -0.0035(13)
C25 0.0232(15) 0.0298(15) 0.0225(13) 0.0016(11) -0.0004(10) 0.0008(12)
C30 0.052(5) 0.095(8) 0.049(5) 0.016(5) -0.006(4) -0.015(6)
Br1 0.0569(15) 0.062(3) 0.0609(15) 0.0224(11) -0.0089(9) 0.0064(14)
Br2 0.0688(10) 0.0579(8) 0.0425(8) 0.0152(5) 0.0096(6) 0.0097(8)
C31 0.057(5) 0.053(5) 0.058(4) -0.008(3) -0.006(3) 0.015(4)
Br1A 0.0512(10) 0.0419(12) 0.0397(11) 0.0046(8) -0.0166(8) -0.0023(7)
Br2A 0.119(3) 0.0776(17) 0.0362(5) -0.0124(6) -0.0136(8) 0.0597(18)

loop_
_atom_type_symbol
_atom_type_description
_atom_type_scat_dispersion_real
_atom_type_scat_dispersion_imag
_atom_type_scat_source
C C 0.0033 0.0016 'International Tables Vol C Tables 4.2.6.8 and 6.1.1.4'
H H 0.0000 0.0000 'International Tables Vol C Tables 4.2.6.8 and 6.1.1.4'
Br Br -0.2901 2.4595 'International Tables Vol C Tables 4.2.6.8 and 6.1.1.4'

loop_
_geom_angle_atom_site_label_1
_geom_angle_atom_site_label_2
_geom_angle_atom_site_label_3
_geom_angle
_geom_angle_publ_flag
C13 C1 C25 113.9(2) y
C13 C1 C2 101.3(2) y
C25 C1 C2 115.3(2) y
C13 C1 C14 113.4(2) y
C25 C1 C14 101.3(2) y
C2 C1 C14 112.3(2) y
C3 C2 C7 120.6(3) y
C3 C2 C1 129.1(3) y
C7 C2 C1 110.3(2) y
C2 C3 C4 118.5(3) y
C2 C3 H3 120.8 ?
C4 C3 H3 120.8 ?
C5 C4 C3 120.9(3) y
C5 C4 H4 119.5 ?
C3 C4 H4 119.5 ?
C6 C5 C4 120.9(3) y
C6 C5 H5 119.6 ?
C4 C5 H5 119.6 ?
C5 C6 C7 118.9(3) y
C5 C6 H6 120.5 ?
C7 C6 H6 120.5 ?
C6 C7 C2 120.2(3) y
C6 C7 C8 131.3(3) y
C2 C7 C8 108.5(2) y
C13 C8 C9 120.3(3) y
C13 C8 C7 108.8(2) y
C9 C8 C7 130.9(3) y
C10 C9 C8 118.1(3) y
C10 C9 H9 120.9 ?
C8 C9 H9 120.9 ?
C11 C10 C9 121.5(3) y
C11 C10 H10 119.2 ?
C9 C10 H10 119.2 ?
C10 C11 C12 120.2(3) y
C10 C11 H11 119.9 ?
C12 C11 H11 119.9 ?
C13 C12 C11 118.9(3) y
C13 C12 H12 120.5 ?
C11 C12 H12 120.5 ?
C12 C13 C8 120.9(3) y
C12 C13 C1 128.1(3) y
C8 C13 C1 111.0(2) y
C15 C14 C19 121.1(3) y
C15 C14 C1 128.2(3) y
C19 C14 C1 110.7(2) y
C14 C15 C16 118.7(3) y
C14 C15 H15 120.7 ?
C16 C15 H15 120.7 ?
C17 C16 C15 120.6(3) y
C17 C16 H16 119.7 ?
C15 C16 H16 119.7 ?
C16 C17 C18 120.9(3) y
C16 C17 H17 119.5 ?
C18 C17 H17 119.5 ?
C17 C18 C19 118.6(3) y
C17 C18 H18 120.7 ?
C19 C18 H18 120.7 ?
C18 C19 C14 120.0(3) y
C18 C19 C20 131.3(3) y
C14 C19 C20 108.7(2) y
C21 C20 C25 120.6(3) y
C21 C20 C19 131.2(3) y
C25 C20 C19 108.3(2) y
C22 C21 C20 118.3(3) y
C22 C21 H21 120.9 ?
C20 C21 H21 120.9 ?
C23 C22 C21 120.9(3) y
C23 C22 H22 119.6 ?
C21 C22 H22 119.6 ?
C22 C23 C24 121.0(3) y
C22 C23 H23 119.5 ?
C24 C23 H23 119.5 ?
C25 C24 C23 118.6(3) y
C25 C24 H24 120.7 ?
C23 C24 H24 120.7 ?
C24 C25 C20 120.6(3) y
C24 C25 C1 128.4(3) y
C20 C25 C1 111.0(2) y
BR1 C30 BR2 112.9(4) y
BR1 C30 H30A 109 ?
BR2 C30 H30A 109 ?
BR1 C30 H30B 109 ?
BR2 C30 H30B 109 ?
H30A C30 H30B 107.8 ?
BR1A C31 BR2A 117.0(3) y
BR1A C31 H31A 108 ?
BR2A C31 H31A 108 ?
BR1A C31 H31B 108 ?
BR2A C31 H31B 108 ?
H31A C31 H31B 107.3 ?

loop_
_geom_bond_atom_site_label_1
_geom_bond_atom_site_label_2
_geom_bond_distance
_geom_bond_publ_flag
C1 C13 1.522(4) y
C1 C25 1.522(4) y
C1 C2 1.532(4) y
C1 C14 1.533(4) y
C2 C3 1.384(4) y
C2 C7 1.403(4) y
C3 C4 1.395(4) y
C3 H3 0.93 ?
C4 C5 1.384(5) y
C4 H4 0.93 ?
C5 C6 1.378(5) y
C5 H5 0.93 ?
C6 C7 1.393(4) y
C6 H6 0.93 ?
C7 C8 1.467(4) y
C8 C13 1.392(4) y
C8 C9 1.398(4) y
C9 C10 1.389(5) y
C9 H9 0.93 ?
C10 C11 1.382(4) y
C10 H10 0.93 ?
C11 C12 1.389(4) y
C11 H11 0.93 ?
C12 C13 1.384(4) y
C12 H12 0.93 ?
C14 C15 1.382(4) y
C14 C19 1.394(4) y
C15 C16 1.386(4) y
C15 H15 0.93 ?
C16 C17 1.385(5) y
C16 H16 0.93 ?
C17 C18 1.386(5) y
C17 H17 0.93 ?
C18 C19 1.392(4) y
C18 H18 0.93 ?
C19 C20 1.477(4) y
C20 C21 1.393(4) y
C20 C25 1.401(4) y
C21 C22 1.386(5) y
C21 H21 0.93 ?
C22 C23 1.385(5) y
C22 H22 0.93 ?
C23 C24 1.386(4) y
C23 H23 0.93 ?
C24 C25 1.380(4) y
C24 H24 0.93 ?
C30 Br1 1.882(6) y
C30 Br2 1.911(6) y
C30 H30a 0.97 ?
C30 H30b 0.97 ?
C31 Br1a 1.884(5) y
C31 Br2a 1.912(5) y
C31 H31a 0.97 ?
C31 H31b 0.97 ?

loop_
_geom_torsion_atom_site_label_1
_geom_torsion_atom_site_label_2
_geom_torsion_atom_site_label_3
_geom_torsion_atom_site_label_4
_geom_torsion
_geom_torsion_publ_flag
C13 C1 C2 C3 -176.9(3) y
C25 C1 C2 C3 -53.5(4) y
C14 C1 C2 C3 61.8(4) y
C13 C1 C2 C7 4.1(3) y
C25 C1 C2 C7 127.5(3) y
C14 C1 C2 C7 -117.1(3) y
C7 C2 C3 C4 0.8(4) y
C1 C2 C3 C4 -178.1(3) y
C2 C3 C4 C5 0.3(5) y
C3 C4 C5 C6 -0.8(5) y
C4 C5 C6 C7 0.2(5) y
C5 C6 C7 C2 0.8(5) y
C5 C6 C7 C8 -177.1(3) y
C3 C2 C7 C6 -1.3(4) y
C1 C2 C7 C6 177.7(3) y
C3 C2 C7 C8 177.0(3) y
C1 C2 C7 C8 -3.9(3) y
C6 C7 C8 C13 -180.0(3) y
C2 C7 C8 C13 1.9(3) y
C6 C7 C8 C9 2.2(6) y
C2 C7 C8 C9 -175.9(3) y
C13 C8 C9 C10 -0.9(4) y
C7 C8 C9 C10 176.8(3) y
C8 C9 C10 C11 0.8(5) y
C9 C10 C11 C12 -0.3(5) y
C10 C11 C12 C13 -0.1(4) y
C11 C12 C13 C8 0.1(4) y
C11 C12 C13 C1 -178.2(3) y
C9 C8 C13 C12 0.4(4) y
C7 C8 C13 C12 -177.7(3) y
C9 C8 C13 C1 179.0(3) y
C7 C8 C13 C1 0.8(3) y
C25 C1 C13 C12 51.1(4) y
C2 C1 C13 C12 175.4(3) y
C14 C1 C13 C12 -64.1(4) y
C25 C1 C13 C8 -127.3(3) y
C2 C1 C13 C8 -2.9(3) y
C14 C1 C13 C8 117.6(3) y
C13 C1 C14 C15 -55.5(4) y
C25 C1 C14 C15 -177.9(3) y
C2 C1 C14 C15 58.5(4) y
C13 C1 C14 C19 123.9(2) y
C25 C1 C14 C19 1.5(3) y
C2 C1 C14 C19 -122.1(2) y
C19 C14 C15 C16 1.0(4) y
C1 C14 C15 C16 -179.6(3) y
C14 C15 C16 C17 -0.2(4) y
C15 C16 C17 C18 -0.4(5) y
C16 C17 C18 C19 0.1(4) y
C17 C18 C19 C14 0.7(4) y
C17 C18 C19 C20 -178.3(3) y
C15 C14 C19 C18 -1.3(4) y
C1 C14 C19 C18 179.3(2) y
C15 C14 C19 C20 177.9(2) y
C1 C14 C19 C20 -1.5(3) y
C18 C19 C20 C21 1.8(5) y
C14 C19 C20 C21 -177.2(3) y
C18 C19 C20 C25 180.0(3) y
C14 C19 C20 C25 0.9(3) y
C25 C20 C21 C22 -0.5(4) y
C19 C20 C21 C22 177.4(3) y
C20 C21 C22 C23 -0.2(5) y
C21 C22 C23 C24 0.9(5) y
C22 C23 C24 C25 -0.8(5) y
C23 C24 C25 C20 0.1(4) y
C23 C24 C25 C1 -177.4(3) y
C21 C20 C25 C24 0.6(4) y
C19 C20 C25 C24 -177.8(2) y
C21 C20 C25 C1 178.4(2) y
C19 C20 C25 C1 0.1(3) y
C13 C1 C25 C24 54.7(4) y
C2 C1 C25 C24 -61.8(4) y
C14 C1 C25 C24 176.7(3) y
C13 C1 C25 C20 -122.9(3) y
C2 C1 C25 C20 120.6(3) y
C14 C1 C25 C20 -0.9(3) y
